data_7250596
loop_
_publ_author_name
'Zhang, Zhenwei'
'Zhang, Xiaoxue'
'Wang, Hao'
'Xie, Geyao'
'Zhou, Yu'

_publ_section_title
;
 Catalytic system-controlled divergent reactions of pyrazolidinones with
 3-alkynyl-3-hydroxyisoindolinones to construct diversified
 nitrogen-containing heterocyclic scaffolds
;
_journal_issue 27
_journal_name_full 'RSC Advances'
_journal_page_first 21872
_journal_page_last 21878
_journal_paper_doi 10.1039/D5RA01992C
_journal_volume 15
_journal_year 2025
_chemical_formula_sum 'C27 H25 N3 O3'
_chemical_formula_weight 439.50
_space_group_crystal_system orthorhombic
_space_group_IT_number 61
_space_group_name_Hall '-P 2ac 2ab'
_space_group_name_H-M_alt 'P b c a'
_atom_sites_solution_hydrogens mixed
_audit_creation_method SHELXL-2019/2
_audit_update_record
;
2025-05-15 deposited with the CCDC.	2025-05-30 downloaded from the CCDC.
;
_cell_angle_alpha 90
_cell_angle_beta 90
_cell_angle_gamma 90
_cell_formula_units_Z 8
_cell_length_a 19.2491(12)
_cell_length_b 9.9787(4)
_cell_length_c 22.4268(14)
_cell_measurement_reflns_used 237
_cell_measurement_temperature 170(2)
_cell_measurement_theta_max 62.97
_cell_measurement_theta_min 22.88
_cell_volume 4307.8(4)
_computing_cell_refinement 'Bruker SAINT'
_computing_data_collection 'Bruker APEX-III'
_computing_data_reduction 'Bruker SAINT'
_computing_molecular_graphics 'Bruker SHELXTL'
_computing_publication_material 'Bruker SHELXTL'
_computing_structure_refinement 'SHELXL-2019/2 (Sheldrick, 2019)'
_computing_structure_solution 'SHELXS-97 (Sheldrick 2008)'
_diffrn_ambient_temperature 170(2)
_diffrn_measured_fraction_theta_full 0.981
_diffrn_measured_fraction_theta_max 0.981
_diffrn_measurement_device_type 'D8 VENTURE'
_diffrn_measurement_method '\f and \w scans'
_diffrn_radiation_type CuK\a
_diffrn_radiation_wavelength 1.54178
_diffrn_reflns_av_R_equivalents 0.0995
_diffrn_reflns_av_unetI/netI 0.0666
_diffrn_reflns_Laue_measured_fraction_full 0.981
_diffrn_reflns_Laue_measured_fraction_max 0.981
_diffrn_reflns_limit_h_max 22
_diffrn_reflns_limit_h_min -17
_diffrn_reflns_limit_k_max 11
_diffrn_reflns_limit_k_min -11
_diffrn_reflns_limit_l_max 24
_diffrn_reflns_limit_l_min -25
_diffrn_reflns_number 18845
_diffrn_reflns_point_group_measured_fraction_full 0.981
_diffrn_reflns_point_group_measured_fraction_max 0.981
_diffrn_reflns_theta_full 63.786
_diffrn_reflns_theta_max 63.786
_diffrn_reflns_theta_min 3.942
_exptl_absorpt_coefficient_mu 0.720
_exptl_absorpt_correction_T_max 0.926
_exptl_absorpt_correction_T_min 0.925
_exptl_absorpt_correction_type multi-scan
_exptl_absorpt_process_details Bruker;SADABS;2012
_exptl_crystal_colour colourless
_exptl_crystal_density_diffrn 1.355
_exptl_crystal_description needle
_exptl_crystal_F_000 1856
_exptl_crystal_size_max 0.110
_exptl_crystal_size_mid 0.040
_exptl_crystal_size_min 0.020
_refine_diff_density_max 0.255
_refine_diff_density_min -0.350
_refine_diff_density_rms 0.057
_refine_ls_extinction_method none
_refine_ls_goodness_of_fit_ref 1.027
_refine_ls_hydrogen_treatment constr
_refine_ls_matrix_type full
_refine_ls_number_parameters 301
_refine_ls_number_reflns 3488
_refine_ls_number_restraints 0
_refine_ls_restrained_S_all 1.027
_refine_ls_R_factor_all 0.0941
_refine_ls_R_factor_gt 0.0590
_refine_ls_shift/su_max 0.000
_refine_ls_shift/su_mean 0.000
_refine_ls_structure_factor_coef Fsqd
_refine_ls_weighting_details 'w=1/[\s^2^(Fo^2^)+(0.0452P)^2^+5.5706P] where P=(Fo^2^+2Fc^2^)/3'
_refine_ls_weighting_scheme calc
_refine_ls_wR_factor_gt 0.1262
_refine_ls_wR_factor_ref 0.1477
_reflns_Friedel_coverage 0.000
_reflns_number_gt 2387
_reflns_number_total 3488
_reflns_threshold_expression 'I > 2\s(I)'
_cod_data_source_file d5ra01992c4.cif
_cod_data_source_block 2025469
_cod_database_code 7250596
_shelx_shelxl_version_number 2019/2
_shelx_space_group_comment
;
The symmetry employed for this shelxl refinement is uniquely defined
by the following loop, which should always be used as a source of
symmetry information in preference to the above space-group names.
They are only intended as comments.
;
_shelx_estimated_absorpt_t_min 0.925
_shelx_estimated_absorpt_t_max 0.986

loop_
_space_group_symop_operation_xyz
'x, y, z'
'-x+1/2, -y, z+1/2'
'-x, y+1/2, -z+1/2'
'x+1/2, -y+1/2, -z'
'-x, -y, -z'
'x-1/2, y, -z-1/2'
'x, -y-1/2, z-1/2'
'-x-1/2, y-1/2, z'

loop_
_atom_site_label
_atom_site_type_symbol
_atom_site_fract_x
_atom_site_fract_y
_atom_site_fract_z
_atom_site_U_iso_or_equiv
_atom_site_adp_type
_atom_site_occupancy
_atom_site_site_symmetry_order
_atom_site_calc_flag
_atom_site_refinement_flags_posn
_atom_site_refinement_flags_adp
_atom_site_refinement_flags_occupancy
_atom_site_disorder_assembly
_atom_site_disorder_group
O2 O 0.70198(11) 0.3685(2) 0.39464(10) 0.0366(6) Uani 1 1 d . . . . .
O1 O 0.61136(11) 0.5289(2) 0.29692(11) 0.0416(6) Uani 1 1 d . . . . .
O3 O 0.28181(12) 0.2936(2) 0.47658(11) 0.0407(6) Uani 1 1 d . . . . .
N2 N 0.46733(12) 0.2883(2) 0.41890(11) 0.0252(6) Uani 1 1 d . . . . .
N3 N 0.26413(14) 0.0743(3) 0.48394(13) 0.0403(8) Uani 1 1 d . . . . .
H3A H 0.233012 0.086626 0.512157 0.048 Uiso 1 1 calc R U . . .
H3B H 0.274155 -0.007341 0.471860 0.048 Uiso 1 1 calc R U . . .
N1 N 0.75587(14) 0.1676(3) 0.39875(13) 0.0381(7) Uani 1 1 d . . . . .
H1A H 0.750855 0.178126 0.437585 0.046 Uiso 1 1 d R U . . .
H1B H 0.742333 0.086126 0.388786 0.046 Uiso 1 1 d R U . . .
C8 C 0.54533(15) 0.3873(3) 0.35770(13) 0.0247(7) Uani 1 1 d . . . . .
C16 C 0.54156(15) 0.1282(3) 0.36134(14) 0.0248(7) Uani 1 1 d . . . . .
C1 C 0.69287(15) 0.2280(3) 0.30901(14) 0.0285(7) Uani 1 1 d . . . . .
C9 C 0.50831(15) 0.4902(3) 0.39008(14) 0.0266(7) Uani 1 1 d . . . . .
C10 C 0.46017(15) 0.4265(3) 0.42742(14) 0.0262(7) Uani 1 1 d . . . . .
C2 C 0.63850(15) 0.3017(3) 0.28334(14) 0.0274(7) Uani 1 1 d . . . . .
C7 C 0.59986(15) 0.4144(3) 0.31412(14) 0.0284(7) Uani 1 1 d . . . . .
C23 C 0.42340(15) 0.1889(3) 0.44733(14) 0.0277(7) Uani 1 1 d . . . . .
H23A H 0.412210 0.220340 0.488083 0.033 Uiso 1 1 calc R U . . .
H23B H 0.450204 0.104682 0.451277 0.033 Uiso 1 1 calc R U . . .
C17 C 0.58314(16) 0.0559(3) 0.40052(15) 0.0316(8) Uani 1 1 d . . . . .
H17 H 0.591337 0.088952 0.439614 0.038 Uiso 1 1 calc R U . . .
C15 C 0.51844(14) 0.2656(3) 0.37740(13) 0.0243(7) Uani 1 1 d . . . . .
C25 C 0.29598(15) 0.1790(3) 0.45955(15) 0.0289(7) Uani 1 1 d . . . . .
C21 C 0.52664(16) 0.0746(3) 0.30587(15) 0.0306(8) Uani 1 1 d . . . . .
H21 H 0.495780 0.120219 0.279790 0.037 Uiso 1 1 calc R U . . .
C14 C 0.51304(16) 0.6304(3) 0.39228(16) 0.0323(8) Uani 1 1 d . . . . .
H14 H 0.544999 0.676949 0.367510 0.039 Uiso 1 1 calc R U . . .
C22 C 0.71687(15) 0.2599(3) 0.37049(15) 0.0307(8) Uani 1 1 d . . . . .
C24 C 0.35338(16) 0.1567(3) 0.41411(14) 0.0277(7) Uani 1 1 d . . . . .
C3 C 0.61803(16) 0.2718(3) 0.22536(15) 0.0334(8) Uani 1 1 d . . . . .
H3 H 0.582307 0.323249 0.207199 0.040 Uiso 1 1 calc R U . . .
C6 C 0.72402(16) 0.1249(3) 0.27610(16) 0.0350(8) Uani 1 1 d . . . . .
H6 H 0.761271 0.075286 0.292965 0.042 Uiso 1 1 calc R U . . .
C13 C 0.47061(17) 0.6994(3) 0.43092(16) 0.0360(8) Uani 1 1 d . . . . .
H13 H 0.474113 0.794273 0.432908 0.043 Uiso 1 1 calc R U . . .
C11 C 0.41661(16) 0.4964(3) 0.46586(15) 0.0331(8) Uani 1 1 d . . . . .
H11 H 0.383878 0.451035 0.490321 0.040 Uiso 1 1 calc R U . . .
C5 C 0.70091(17) 0.0948(4) 0.21913(16) 0.0381(9) Uani 1 1 d . . . . .
H5 H 0.721274 0.022773 0.197623 0.046 Uiso 1 1 calc R U . . .
C19 C 0.60030(18) -0.1140(3) 0.32628(16) 0.0381(9) Uani 1 1 d . . . . .
H19 H 0.621791 -0.194986 0.313759 0.046 Uiso 1 1 calc R U . . .
C18 C 0.61268(17) -0.0644(3) 0.38266(17) 0.0370(8) Uani 1 1 d . . . . .
H18 H 0.641587 -0.112754 0.409406 0.044 Uiso 1 1 calc R U . . .
C12 C 0.42278(17) 0.6342(3) 0.46711(16) 0.0366(8) Uani 1 1 d . . . . .
H12 H 0.393982 0.685049 0.493021 0.044 Uiso 1 1 calc R U . . .
C20 C 0.55661(17) -0.0458(3) 0.28810(16) 0.0363(8) Uani 1 1 d . . . . .
H20 H 0.546982 -0.081140 0.249643 0.044 Uiso 1 1 calc R U . . .
C4 C 0.64852(17) 0.1691(4) 0.19372(15) 0.0381(9) Uani 1 1 d . . . . .
H4 H 0.633344 0.149535 0.154360 0.046 Uiso 1 1 calc R U . . .
C27 C 0.34013(18) 0.2525(4) 0.36197(15) 0.0407(9) Uani 1 1 d . . . . .
H27A H 0.339619 0.344973 0.376629 0.061 Uiso 1 1 calc R U . . .
H27B H 0.295198 0.231438 0.343668 0.061 Uiso 1 1 calc R U . . .
H27C H 0.377075 0.242238 0.332257 0.061 Uiso 1 1 calc R U . . .
C26 C 0.35597(18) 0.0121(3) 0.39102(18) 0.0427(9) Uani 1 1 d . . . . .
H26A H 0.392321 0.004255 0.360624 0.064 Uiso 1 1 calc R U . . .
H26B H 0.310964 -0.011564 0.373519 0.064 Uiso 1 1 calc R U . . .
H26C H 0.366279 -0.048722 0.424160 0.064 Uiso 1 1 calc R U . . .

loop_
_atom_site_aniso_label
_atom_site_aniso_U_11
_atom_site_aniso_U_22
_atom_site_aniso_U_33
_atom_site_aniso_U_23
_atom_site_aniso_U_13
_atom_site_aniso_U_12
O2 0.0338(13) 0.0323(13) 0.0437(14) -0.0055(11) -0.0091(11) 0.0055(10)
O1 0.0362(13) 0.0279(13) 0.0608(17) 0.0127(12) 0.0107(12) -0.0012(10)
O3 0.0433(14) 0.0239(12) 0.0550(16) -0.0017(11) 0.0134(12) 0.0012(10)
N2 0.0209(13) 0.0229(13) 0.0318(15) -0.0003(11) 0.0021(11) -0.0017(10)
N3 0.0369(17) 0.0264(15) 0.058(2) -0.0009(14) 0.0161(14) -0.0046(13)
N1 0.0432(17) 0.0280(15) 0.0431(18) 0.0010(13) -0.0142(15) -0.0014(13)
C8 0.0228(16) 0.0236(16) 0.0277(18) 0.0032(14) -0.0007(13) -0.0010(12)
C16 0.0215(16) 0.0215(16) 0.0313(19) -0.0001(14) 0.0041(13) -0.0037(12)
C1 0.0219(16) 0.0269(17) 0.0367(19) 0.0014(15) 0.0000(14) -0.0037(13)
C9 0.0186(16) 0.0250(16) 0.0363(19) 0.0022(14) -0.0068(14) -0.0032(12)
C10 0.0212(16) 0.0235(16) 0.0339(19) -0.0010(14) -0.0039(14) -0.0024(13)
C2 0.0207(16) 0.0272(17) 0.0343(19) 0.0053(14) 0.0023(14) -0.0041(13)
C7 0.0199(16) 0.0286(18) 0.0366(19) 0.0049(15) -0.0055(14) -0.0018(13)
C23 0.0260(17) 0.0264(17) 0.0308(19) 0.0028(14) 0.0003(14) -0.0031(13)
C17 0.0289(18) 0.0284(18) 0.037(2) 0.0039(15) 0.0041(15) -0.0028(14)
C15 0.0195(15) 0.0268(16) 0.0267(17) -0.0005(13) -0.0045(13) -0.0009(12)
C25 0.0233(17) 0.0234(18) 0.040(2) 0.0003(15) -0.0034(14) -0.0014(13)
C21 0.0265(17) 0.0295(17) 0.036(2) 0.0001(15) 0.0017(15) -0.0035(14)
C14 0.0258(18) 0.0262(17) 0.045(2) 0.0033(16) -0.0069(15) -0.0023(13)
C22 0.0208(16) 0.0288(18) 0.043(2) 0.0034(16) -0.0043(14) -0.0032(14)
C24 0.0275(17) 0.0213(16) 0.0342(19) -0.0037(14) 0.0018(14) -0.0037(13)
C3 0.0281(17) 0.038(2) 0.0338(19) 0.0088(16) 0.0012(15) -0.0021(15)
C6 0.0250(17) 0.0359(19) 0.044(2) 0.0039(16) 0.0041(15) 0.0005(14)
C13 0.0349(19) 0.0196(16) 0.053(2) -0.0047(16) -0.0097(17) 0.0020(14)
C11 0.0281(18) 0.0324(19) 0.039(2) -0.0050(15) -0.0003(15) -0.0006(14)
C5 0.034(2) 0.043(2) 0.038(2) -0.0073(17) 0.0121(17) -0.0024(16)
C19 0.041(2) 0.0215(18) 0.052(2) 0.0008(17) 0.0150(18) 0.0002(15)
C18 0.0362(19) 0.0238(18) 0.051(2) 0.0093(17) 0.0040(17) 0.0023(14)
C12 0.0313(19) 0.0316(19) 0.047(2) -0.0140(17) -0.0053(17) 0.0025(15)
C20 0.0352(19) 0.0326(18) 0.041(2) -0.0116(17) 0.0074(16) -0.0100(15)
C4 0.036(2) 0.052(2) 0.0267(19) 0.0016(17) 0.0034(15) -0.0065(17)
C27 0.039(2) 0.046(2) 0.038(2) 0.0063(17) -0.0075(16) -0.0123(17)
C26 0.035(2) 0.0324(19) 0.061(3) -0.0140(18) 0.0053(18) -0.0039(15)

loop_
_atom_type_symbol
_atom_type_description
_atom_type_scat_dispersion_real
_atom_type_scat_dispersion_imag
_atom_type_scat_source
C C 0.0181 0.0091 'International Tables Vol C Tables 4.2.6.8 and 6.1.1.4'
H H 0.0000 0.0000 'International Tables Vol C Tables 4.2.6.8 and 6.1.1.4'
N N 0.0311 0.0180 'International Tables Vol C Tables 4.2.6.8 and 6.1.1.4'
O O 0.0492 0.0322 'International Tables Vol C Tables 4.2.6.8 and 6.1.1.4'

loop_
_geom_angle_atom_site_label_1
_geom_angle_atom_site_label_2
_geom_angle_atom_site_label_3
_geom_angle
_geom_angle_site_symmetry_1
_geom_angle_site_symmetry_3
_geom_angle_publ_flag
C15 N2 C10 109.0(2) . . ?
C15 N2 C23 127.1(2) . . ?
C10 N2 C23 123.8(2) . . ?
C25 N3 H3A 120.0 . . ?
C25 N3 H3B 120.0 . . ?
H3A N3 H3B 120.0 . . ?
C22 N1 H1A 108.8 . . ?
C22 N1 H1B 110.3 . . ?
H1A N1 H1B 109.1 . . ?
C15 C8 C9 106.1(3) . . ?
C15 C8 C7 129.9(3) . . ?
C9 C8 C7 124.0(3) . . ?
C21 C16 C17 119.1(3) . . ?
C21 C16 C15 120.8(3) . . ?
C17 C16 C15 119.9(3) . . ?
C6 C1 C2 119.2(3) . . ?
C6 C1 C22 120.8(3) . . ?
C2 C1 C22 120.0(3) . . ?
C10 C9 C14 118.3(3) . . ?
C10 C9 C8 107.7(3) . . ?
C14 C9 C8 134.0(3) . . ?
C11 C10 N2 129.7(3) . . ?
C11 C10 C9 122.8(3) . . ?
N2 C10 C9 107.5(3) . . ?
C3 C2 C1 118.9(3) . . ?
C3 C2 C7 116.5(3) . . ?
C1 C2 C7 124.6(3) . . ?
O1 C7 C8 120.9(3) . . ?
O1 C7 C2 117.4(3) . . ?
C8 C7 C2 121.4(3) . . ?
N2 C23 C24 115.5(2) . . ?
N2 C23 H23A 108.4 . . ?
C24 C23 H23A 108.4 . . ?
N2 C23 H23B 108.4 . . ?
C24 C23 H23B 108.4 . . ?
H23A C23 H23B 107.5 . . ?
C18 C17 C16 120.2(3) . . ?
C18 C17 H17 119.9 . . ?
C16 C17 H17 119.9 . . ?
N2 C15 C8 109.7(3) . . ?
N2 C15 C16 122.1(3) . . ?
C8 C15 C16 128.1(3) . . ?
O3 C25 N3 119.9(3) . . ?
O3 C25 C24 120.2(3) . . ?
N3 C25 C24 119.7(3) . . ?
C16 C21 C20 120.4(3) . . ?
C16 C21 H21 119.8 . . ?
C20 C21 H21 119.8 . . ?
C13 C14 C9 118.9(3) . . ?
C13 C14 H14 120.6 . . ?
C9 C14 H14 120.6 . . ?
O2 C22 N1 121.3(3) . . ?
O2 C22 C1 121.2(3) . . ?
N1 C22 C1 117.5(3) . . ?
C25 C24 C27 107.4(3) . . ?
C25 C24 C26 112.8(3) . . ?
C27 C24 C26 109.5(3) . . ?
C25 C24 C23 106.0(2) . . ?
C27 C24 C23 112.2(2) . . ?
C26 C24 C23 108.9(3) . . ?
C4 C3 C2 121.3(3) . . ?
C4 C3 H3 119.3 . . ?
C2 C3 H3 119.3 . . ?
C5 C6 C1 120.5(3) . . ?
C5 C6 H6 119.7 . . ?
C1 C6 H6 119.7 . . ?
C14 C13 C12 121.8(3) . . ?
C14 C13 H13 119.1 . . ?
C12 C13 H13 119.1 . . ?
C12 C11 C10 117.4(3) . . ?
C12 C11 H11 121.3 . . ?
C10 C11 H11 121.3 . . ?
C4 C5 C6 120.0(3) . . ?
C4 C5 H5 120.0 . . ?
C6 C5 H5 120.0 . . ?
C18 C19 C20 119.8(3) . . ?
C18 C19 H19 120.1 . . ?
C20 C19 H19 120.1 . . ?
C19 C18 C17 120.3(3) . . ?
C19 C18 H18 119.8 . . ?
C17 C18 H18 119.8 . . ?
C11 C12 C13 120.8(3) . . ?
C11 C12 H12 119.6 . . ?
C13 C12 H12 119.6 . . ?
C19 C20 C21 120.1(3) . . ?
C19 C20 H20 120.0 . . ?
C21 C20 H20 120.0 . . ?
C5 C4 C3 120.0(3) . . ?
C5 C4 H4 120.0 . . ?
C3 C4 H4 120.0 . . ?
C24 C27 H27A 109.5 . . ?
C24 C27 H27B 109.5 . . ?
H27A C27 H27B 109.5 . . ?
C24 C27 H27C 109.5 . . ?
H27A C27 H27C 109.5 . . ?
H27B C27 H27C 109.5 . . ?
C24 C26 H26A 109.5 . . ?
C24 C26 H26B 109.5 . . ?
H26A C26 H26B 109.5 . . ?
C24 C26 H26C 109.5 . . ?
H26A C26 H26C 109.5 . . ?
H26B C26 H26C 109.5 . . ?

loop_
_geom_bond_atom_site_label_1
_geom_bond_atom_site_label_2
_geom_bond_distance
_geom_bond_site_symmetry_2
_geom_bond_publ_flag
O2 C22 1.244(4) . ?
O1 C7 1.226(4) . ?
O3 C25 1.236(4) . ?
N2 C15 1.373(4) . ?
N2 C10 1.399(4) . ?
N2 C23 1.451(4) . ?
N3 C25 1.329(4) . ?
N3 H3A 0.8800 . ?
N3 H3B 0.8800 . ?
N1 C22 1.347(4) . ?
N1 H1A 0.8826 . ?
N1 H1B 0.8827 . ?
C8 C15 1.392(4) . ?
C8 C9 1.446(4) . ?
C8 C7 1.459(4) . ?
C16 C21 1.385(4) . ?
C16 C17 1.390(4) . ?
C16 C15 1.485(4) . ?
C1 C6 1.401(4) . ?
C1 C2 1.403(4) . ?
C1 C22 1.489(5) . ?
C9 C10 1.401(4) . ?
C9 C14 1.403(4) . ?
C10 C11 1.390(4) . ?
C2 C3 1.391(4) . ?
C2 C7 1.515(4) . ?
C23 C24 1.573(4) . ?
C23 H23A 0.9900 . ?
C23 H23B 0.9900 . ?
C17 C18 1.387(4) . ?
C17 H17 0.9500 . ?
C25 C24 1.520(4) . ?
C21 C20 1.391(4) . ?
C21 H21 0.9500 . ?
C14 C13 1.375(5) . ?
C14 H14 0.9500 . ?
C24 C27 1.531(5) . ?
C24 C26 1.534(4) . ?
C3 C4 1.378(5) . ?
C3 H3 0.9500 . ?
C6 C5 1.386(5) . ?
C6 H6 0.9500 . ?
C13 C12 1.389(5) . ?
C13 H13 0.9500 . ?
C11 C12 1.381(4) . ?
C11 H11 0.9500 . ?
C5 C4 1.375(5) . ?
C5 H5 0.9500 . ?
C19 C18 1.379(5) . ?
C19 C20 1.380(5) . ?
C19 H19 0.9500 . ?
C18 H18 0.9500 . ?
C12 H12 0.9500 . ?
C20 H20 0.9500 . ?
C4 H4 0.9500 . ?
C27 H27A 0.9800 . ?
C27 H27B 0.9800 . ?
C27 H27C 0.9800 . ?
C26 H26A 0.9800 . ?
C26 H26B 0.9800 . ?
C26 H26C 0.9800 . ?

loop_
_geom_torsion_atom_site_label_1
_geom_torsion_atom_site_label_2
_geom_torsion_atom_site_label_3
_geom_torsion_atom_site_label_4
_geom_torsion
_geom_torsion_site_symmetry_1
_geom_torsion_site_symmetry_2
_geom_torsion_site_symmetry_3
_geom_torsion_site_symmetry_4
_geom_torsion_publ_flag
C15 C8 C9 C10 -0.6(3) . . . . ?
C7 C8 C9 C10 179.8(3) . . . . ?
C15 C8 C9 C14 176.9(3) . . . . ?
C7 C8 C9 C14 -2.6(5) . . . . ?
C15 N2 C10 C11 -178.2(3) . . . . ?
C23 N2 C10 C11 5.6(5) . . . . ?
C15 N2 C10 C9 0.0(3) . . . . ?
C23 N2 C10 C9 -176.2(3) . . . . ?
C14 C9 C10 C11 0.7(5) . . . . ?
C8 C9 C10 C11 178.7(3) . . . . ?
C14 C9 C10 N2 -177.6(3) . . . . ?
C8 C9 C10 N2 0.4(3) . . . . ?
C6 C1 C2 C3 -1.3(4) . . . . ?
C22 C1 C2 C3 178.6(3) . . . . ?
C6 C1 C2 C7 179.3(3) . . . . ?
C22 C1 C2 C7 -0.8(4) . . . . ?
C15 C8 C7 O1 171.3(3) . . . . ?
C9 C8 C7 O1 -9.4(5) . . . . ?
C15 C8 C7 C2 -1.6(5) . . . . ?
C9 C8 C7 C2 177.7(3) . . . . ?
C3 C2 C7 O1 -71.8(4) . . . . ?
C1 C2 C7 O1 107.7(4) . . . . ?
C3 C2 C7 C8 101.3(3) . . . . ?
C1 C2 C7 C8 -79.2(4) . . . . ?
C15 N2 C23 C24 -90.0(3) . . . . ?
C10 N2 C23 C24 85.5(4) . . . . ?
C21 C16 C17 C18 4.0(4) . . . . ?
C15 C16 C17 C18 -171.2(3) . . . . ?
C10 N2 C15 C8 -0.4(3) . . . . ?
C23 N2 C15 C8 175.7(3) . . . . ?
C10 N2 C15 C16 176.1(3) . . . . ?
C23 N2 C15 C16 -7.9(4) . . . . ?
C9 C8 C15 N2 0.6(3) . . . . ?
C7 C8 C15 N2 -179.9(3) . . . . ?
C9 C8 C15 C16 -175.6(3) . . . . ?
C7 C8 C15 C16 3.9(5) . . . . ?
C21 C16 C15 N2 110.3(3) . . . . ?
C17 C16 C15 N2 -74.6(4) . . . . ?
C21 C16 C15 C8 -73.9(4) . . . . ?
C17 C16 C15 C8 101.2(4) . . . . ?
C17 C16 C21 C20 -4.2(4) . . . . ?
C15 C16 C21 C20 170.9(3) . . . . ?
C10 C9 C14 C13 0.2(5) . . . . ?
C8 C9 C14 C13 -177.2(3) . . . . ?
C6 C1 C22 O2 162.8(3) . . . . ?
C2 C1 C22 O2 -17.1(4) . . . . ?
C6 C1 C22 N1 -16.6(4) . . . . ?
C2 C1 C22 N1 163.5(3) . . . . ?
O3 C25 C24 C27 -50.1(4) . . . . ?
N3 C25 C24 C27 134.4(3) . . . . ?
O3 C25 C24 C26 -170.9(3) . . . . ?
N3 C25 C24 C26 13.5(4) . . . . ?
O3 C25 C24 C23 70.0(4) . . . . ?
N3 C25 C24 C23 -105.6(3) . . . . ?
N2 C23 C24 C25 -125.2(3) . . . . ?
N2 C23 C24 C27 -8.2(4) . . . . ?
N2 C23 C24 C26 113.2(3) . . . . ?
C1 C2 C3 C4 2.1(5) . . . . ?
C7 C2 C3 C4 -178.4(3) . . . . ?
C2 C1 C6 C5 -0.8(5) . . . . ?
C22 C1 C6 C5 179.3(3) . . . . ?
C9 C14 C13 C12 -0.8(5) . . . . ?
N2 C10 C11 C12 176.9(3) . . . . ?
C9 C10 C11 C12 -1.0(5) . . . . ?
C1 C6 C5 C4 2.1(5) . . . . ?
C20 C19 C18 C17 -2.0(5) . . . . ?
C16 C17 C18 C19 -0.9(5) . . . . ?
C10 C11 C12 C13 0.3(5) . . . . ?
C14 C13 C12 C11 0.6(5) . . . . ?
C18 C19 C20 C21 1.7(5) . . . . ?
C16 C21 C20 C19 1.4(5) . . . . ?
C6 C5 C4 C3 -1.3(5) . . . . ?
C2 C3 C4 C5 -0.8(5) . . . . ?
